data_2013240
loop_
_publ_author_name
'Duraisamy, Thirumalai'
'Lachgar, Abdessadek'

_publ_section_title
;
 Potassium yttrium hexaniobium octadecachloride, KYNb~6~Cl~18~
;
_journal_issue 4
_journal_name_full 'Acta Crystallographica Section C'
_journal_page_first i27
_journal_page_last i28
_journal_paper_doi 10.1107/S0108270103003731
_journal_volume 59
_journal_year 2003
_chemical_formula_iupac 'K Y Nb6 Cl18'
_chemical_formula_moiety 'Cl18 Nb6, K1, Y1'
_chemical_formula_structural 'K Y Nb6 Cl18'
_chemical_formula_sum 'Cl18 K Nb6 Y'
_chemical_formula_weight 1323.57
_chemical_name_common 'Niobium chloride'
_chemical_name_systematic
;
Potassium yttrium hexaniobium octadecachloride
;
_space_group_IT_number 148
_symmetry_cell_setting trigonal
_symmetry_space_group_name_Hall '-R 3'
_symmetry_space_group_name_H-M 'R -3 :H'
_atom_sites_solution_hydrogens geom
_atom_sites_solution_primary direct
_atom_sites_solution_secondary difmap
_audit_creation_method 'SHELXTL 6.12 (Bruker, 1999)'
_cell_angle_alpha 90.00
_cell_angle_beta 90.00
_cell_angle_gamma 120.00
_cell_formula_units_Z 3
_cell_length_a 9.2527(6)
_cell_length_b 9.2527(6)
_cell_length_c 25.410(2)
_cell_measurement_reflns_used 38
_cell_measurement_temperature 293(2)
_cell_measurement_theta_max 12.50
_cell_measurement_theta_min 2.67
_cell_volume 1884.0(2)
_computing_cell_refinement XSCANS
_computing_data_collection 'XSCANS (Siemens, 1996)'
_computing_data_reduction 'SHELXTL (Bruker, 1999)'
_computing_structure_refinement SHELXTL
_computing_structure_solution SHELXTL
_diffrn_ambient_temperature 293(2)
_diffrn_measured_fraction_theta_full 0.994
_diffrn_measured_fraction_theta_max 0.994
_diffrn_measurement_device_type 'Bruker P4'
_diffrn_measurement_method \w
_diffrn_radiation_monochromator graphite
_diffrn_radiation_source 'normal-focus sealed tube'
_diffrn_radiation_type MoK\a
_diffrn_radiation_wavelength 0.71073
_diffrn_reflns_av_R_equivalents 0.0279
_diffrn_reflns_av_sigmaI/netI 0.0488
_diffrn_reflns_limit_h_max 13
_diffrn_reflns_limit_h_min -1
_diffrn_reflns_limit_k_max 1
_diffrn_reflns_limit_k_min -13
_diffrn_reflns_limit_l_max 36
_diffrn_reflns_limit_l_min -1
_diffrn_reflns_number 1803
_diffrn_reflns_theta_full 31.04
_diffrn_reflns_theta_max 31.04
_diffrn_reflns_theta_min 2.40
_diffrn_standards_decay_% 0
_diffrn_standards_interval_count 297
_diffrn_standards_number 3
_exptl_absorpt_coefficient_mu 6.996
_exptl_absorpt_correction_T_max 0.9645
_exptl_absorpt_correction_T_min 0.7094
_exptl_absorpt_correction_type empirical
_exptl_absorpt_process_details 'via \y scan (North et al., 1968)'
_exptl_crystal_colour black
_exptl_crystal_density_diffrn 3.500
_exptl_crystal_density_method 'not measured'
_exptl_crystal_description 'truncated cuboctahedron'
_exptl_crystal_F_000 1830
_exptl_crystal_size_max 0.20
_exptl_crystal_size_mid 0.17
_exptl_crystal_size_min 0.15
_refine_diff_density_max 0.769
_refine_diff_density_min -0.900
_refine_ls_extinction_method none
_refine_ls_goodness_of_fit_ref 1.031
_refine_ls_hydrogen_treatment none
_refine_ls_matrix_type full
_refine_ls_number_parameters 42
_refine_ls_number_reflns 1342
_refine_ls_number_restraints 0
_refine_ls_restrained_S_all 1.031
_refine_ls_R_factor_all 0.0538
_refine_ls_R_factor_gt 0.0323
_refine_ls_shift/su_max 0.001
_refine_ls_shift/su_mean 0.000
_refine_ls_structure_factor_coef Fsqd
_refine_ls_weighting_details 'calc w = 1/[\s^2^(Fo^2^)+(0.0137P)^2^+0.4236P] where P = (Fo^2^+2Fc^2^)/3'
_refine_ls_weighting_scheme calc
_refine_ls_wR_factor_gt 0.0458
_refine_ls_wR_factor_ref 0.0499
_reflns_number_gt 1045
_reflns_number_total 1342
_reflns_threshold_expression I>2\s(I)
_cod_data_source_file bc1007.cif
_cod_data_source_block I
_cod_original_sg_symbol_H-M 'R -3'
_cod_original_formula_sum 'Cl18 K1 Nb6 Y1'
_cod_database_code 2013240
_cod_database_fobs_code 2013240

loop_
_symmetry_equiv_pos_as_xyz
'x, y, z'
'-y, x-y, z'
'-x+y, -x, z'
'x+2/3, y+1/3, z+1/3'
'-y+2/3, x-y+1/3, z+1/3'
'-x+y+2/3, -x+1/3, z+1/3'
'x+1/3, y+2/3, z+2/3'
'-y+1/3, x-y+2/3, z+2/3'
'-x+y+1/3, -x+2/3, z+2/3'
'-x, -y, -z'
'y, -x+y, -z'
'x-y, x, -z'
'-x+2/3, -y+1/3, -z+1/3'
'y+2/3, -x+y+1/3, -z+1/3'
'x-y+2/3, x+1/3, -z+1/3'
'-x+1/3, -y+2/3, -z+2/3'
'y+1/3, -x+y+2/3, -z+2/3'
'x-y+1/3, x+2/3, -z+2/3'

loop_
_atom_site_label
_atom_site_fract_x
_atom_site_fract_y
_atom_site_fract_z
_atom_site_U_iso_or_equiv
_atom_site_adp_type
_atom_site_calc_flag
_atom_site_refinement_flags
_atom_site_occupancy
_atom_site_disorder_assembly
_atom_site_disorder_group
_atom_site_type_symbol
Nb 0.04066(4) -0.15832(4) 0.046790(12) 0.00829(7) Uani d . 1 . . Nb
Cl1 0.08430(13) -0.36696(13) 0.10715(4) 0.01615(19) Uani d . 1 . . Cl
Cl2 -0.18582(12) -0.23352(12) 0.11040(3) 0.01529(18) Uani d . 1 . . Cl
Cl3 0.27860(13) -0.14169(13) -0.00074(4) 0.01407(18) Uani d . 1 . . Cl
Y 0.33333 -0.33333 0.16667 0.01086(17) Uani d S 1 . . Y
K -0.33333 -0.66667 0.11103(19) 0.0419(11) Uani d SP 0.50 . . K

loop_
_atom_site_aniso_label
_atom_site_aniso_U_11
_atom_site_aniso_U_22
_atom_site_aniso_U_33
_atom_site_aniso_U_12
_atom_site_aniso_U_13
_atom_site_aniso_U_23
Nb 0.00856(15) 0.00834(16) 0.00833(11) 0.00451(13) -0.00005(13) 0.00062(13)
Cl1 0.0166(5) 0.0164(4) 0.0169(4) 0.0094(4) -0.0032(4) 0.0027(4)
Cl2 0.0162(5) 0.0181(5) 0.0139(4) 0.0104(4) 0.0046(4) 0.0058(4)
Cl3 0.0139(4) 0.0169(5) 0.0159(3) 0.0111(4) 0.0023(4) 0.0034(3)
Y 0.0111(3) 0.0111(3) 0.0103(4) 0.00556(13) 0.000 0.000
K 0.0420(16) 0.0420(16) 0.042(2) 0.0210(8) 0.000 0.000

loop_
_atom_type_symbol
_atom_type_description
_atom_type_scat_dispersion_real
_atom_type_scat_dispersion_imag
_atom_type_scat_source
Cl Cl 0.1484 0.1585 'International Tables Vol C Tables 4.2.6.8 and 6.1.1.4'
K K 0.2009 0.2494 'International Tables Vol C Tables 4.2.6.8 and 6.1.1.4'
Y Y -2.7962 3.5667 'International Tables Vol C Tables 4.2.6.8 and 6.1.1.4'
Nb Nb -2.0727 0.6215 'International Tables Vol C Tables 4.2.6.8 and 6.1.1.4'

loop_
_geom_angle_atom_site_label_1
_geom_angle_atom_site_label_2
_geom_angle_atom_site_label_3
_geom_angle_site_symmetry_1
_geom_angle_site_symmetry_3
_geom_angle
_geom_angle_publ_flag
Cl3 Nb Cl3 . 11 88.818(12) ?
Cl3 Nb Cl2 . 2 89.67(4) ?
Cl3 Nb Cl2 11 2 162.98(4) ?
Cl3 Nb Cl2 . . 162.94(3) ?
Cl3 Nb Cl2 11 . 88.05(4) ?
Cl2 Nb Cl2 2 . 88.43(5) ?
Cl3 Nb Cl1 . . 82.62(3) ?
Cl3 Nb Cl1 11 . 80.56(3) ?
Cl2 Nb Cl1 2 . 82.43(3) ?
Cl2 Nb Cl1 . . 80.32(3) ?
Cl3 Nb Nb . 11 95.50(3) ?
Cl3 Nb Nb 11 11 53.45(3) ?
Cl2 Nb Nb 2 11 143.55(3) ?
Cl2 Nb Nb . 11 96.08(3) ?
Cl1 Nb Nb . 11 134.01(3) ?
Cl3 Nb Nb . 12 53.52(2) ?
Cl3 Nb Nb 11 12 96.62(3) ?
Cl2 Nb Nb 2 12 96.09(3) ?
Cl2 Nb Nb . 12 143.54(3) ?
Cl1 Nb Nb . 12 136.13(3) ?
Nb Nb Nb 11 12 60.090(15) yes
Cl3 Nb Nb . 2 96.57(3) ?
Cl3 Nb Nb 11 2 143.44(3) ?
Cl2 Nb Nb 2 2 53.55(3) ?
Cl2 Nb Nb . 2 95.92(2) ?
Cl1 Nb Nb . 2 135.97(3) ?
Nb Nb Nb 11 2 90.0 ?
Nb Nb Nb 12 2 59.955(8) ?
Cl3 Nb Nb . 3 143.51(2) ?
Cl3 Nb Nb 11 3 95.35(3) ?
Cl2 Nb Nb 2 3 95.92(2) ?
Cl2 Nb Nb . 3 53.54(3) ?
Cl1 Nb Nb . 3 133.85(3) ?
Nb Nb Nb 11 3 59.955(8) ?
Nb Nb Nb 12 3 90.0 ?
Nb Nb Nb 2 3 60.0 ?
Y Cl1 Nb . . 133.42(4) ?
Y Cl1 K . . 129.68(7) ?
Nb Cl1 K . . 94.86(6) ?
Nb Cl2 Nb 3 . 72.91(3) ?
Nb Cl2 K 3 13_445 106.06(5) ?
Nb Cl2 K . 13_445 106.05(5) ?
Nb Cl2 K 3 . 134.16(8) ?
Nb Cl2 K . . 96.63(6) ?
K Cl2 K 13_445 . 119.62(5) ?
Nb Cl3 Nb . 12 73.03(3) yes
Nb Cl3 K . 10_545 136.02(4) ?
Nb Cl3 K 12 10_545 97.85(5) ?
Cl1 Y Cl1 . 3_655 90.47(3) ?
Cl1 Y Cl1 . 2_545 90.47(3) ?
Cl1 Y Cl1 3_655 2_545 90.47(3) ?
Cl1 Y Cl1 . 13_545 180.0 ?
Cl1 Y Cl1 3_655 13_545 89.53(3) ?
Cl1 Y Cl1 2_545 13_545 89.53(3) ?
Cl1 Y Cl1 . 15_445 89.53(3) ?
Cl1 Y Cl1 3_655 15_445 180.0 ?
Cl1 Y Cl1 2_545 15_445 89.53(3) ?
Cl1 Y Cl1 13_545 15_445 90.47(3) ?
Cl1 Y Cl1 . 14 89.53(3) ?
Cl1 Y Cl1 3_655 14 89.53(3) ?
Cl1 Y Cl1 2_545 14 180.00(4) ?
Cl1 Y Cl1 13_545 14 90.47(3) ?
Cl1 Y Cl1 15_445 14 90.47(3) ?
Cl1 K Cl1 3_545 . 119.919(8) ?
Cl1 K Cl1 3_545 2_445 119.919(8) ?
Cl1 K Cl1 . 2_445 119.919(8) ?
Cl1 K Cl2 3_545 15_445 61.00(4) ?
Cl1 K Cl2 . 15_445 93.03(7) ?
Cl1 K Cl2 2_445 15_445 120.15(11) ?
Cl1 K Cl2 3_545 13_445 120.15(11) ?
Cl1 K Cl2 . 13_445 61.00(4) ?
Cl1 K Cl2 2_445 13_445 93.03(7) ?
Cl2 K Cl2 15_445 13_445 59.26(8) ?
Cl1 K Cl2 3_545 14_445 93.03(7) ?
Cl1 K Cl2 . 14_445 120.15(11) ?
Cl1 K Cl2 2_445 14_445 61.00(4) ?
Cl2 K Cl2 15_445 14_445 59.26(8) ?
Cl2 K Cl2 13_445 14_445 59.26(8) ?
Cl1 K Cl3 3_545 10_545 56.81(4) ?
Cl1 K Cl3 . 10_545 89.81(7) ?
Cl1 K Cl3 2_445 10_545 118.80(11) ?
Cl2 K Cl3 15_445 10_545 108.69(2) ?
Cl2 K Cl3 13_445 10_545 145.52(2) ?
Cl2 K Cl3 14_445 10_545 146.64(3) ?
Cl1 K Cl3 3_545 12_445 89.81(7) ?
Cl1 K Cl3 . 12_445 118.80(11) ?
Cl1 K Cl3 2_445 12_445 56.81(4) ?
Cl2 K Cl3 15_445 12_445 145.52(2) ?
Cl2 K Cl3 13_445 12_445 146.64(3) ?
Cl2 K Cl3 14_445 12_445 108.69(2) ?
Cl3 K Cl3 10_545 12_445 62.01(8) ?
Cl1 K Cl3 3_545 11 118.80(11) ?
Cl1 K Cl3 . 11 56.81(4) ?
Cl1 K Cl3 2_445 11 89.81(7) ?
Cl2 K Cl3 15_445 11 146.64(3) ?
Cl2 K Cl3 13_445 11 108.69(2) ?
Cl2 K Cl3 14_445 11 145.52(2) ?
Cl3 K Cl3 10_545 11 62.01(8) ?
Cl3 K Cl3 12_445 11 62.01(8) ?
Cl1 K Cl2 3_545 3_545 56.33(2) ?
Cl1 K Cl2 . 3_545 63.68(2) ?
Cl1 K Cl2 2_445 3_545 175.87(8) ?
Cl2 K Cl2 15_445 3_545 60.38(5) ?
Cl2 K Cl2 13_445 3_545 90.62(7) ?
Cl2 K Cl2 14_445 3_545 119.64(11) ?
Cl3 K Cl2 10_545 3_545 58.15(4) ?
Cl3 K Cl2 12_445 3_545 120.13(11) ?
Cl3 K Cl2 11 3_545 90.85(7) ?
Cl1 K Cl2 3_545 2_445 63.68(2) ?
Cl1 K Cl2 . 2_445 175.87(8) ?
Cl1 K Cl2 2_445 2_445 56.33(2) ?
Cl2 K Cl2 15_445 2_445 90.62(7) ?
Cl2 K Cl2 13_445 2_445 119.64(11) ?
Cl2 K Cl2 14_445 2_445 60.38(5) ?
Cl3 K Cl2 10_545 2_445 90.85(7) ?
Cl3 K Cl2 12_445 2_445 58.15(4) ?
Cl3 K Cl2 11 2_445 120.13(11) ?
Cl2 K Cl2 3_545 2_445 119.9980(10) ?
Cl1 K Cl2 3_545 . 175.87(8) ?
Cl1 K Cl2 . . 56.33(2) ?
Cl1 K Cl2 2_445 . 63.68(2) ?
Cl2 K Cl2 15_445 . 119.64(11) ?
Cl2 K Cl2 13_445 . 60.38(5) ?
Cl2 K Cl2 14_445 . 90.62(7) ?
Cl3 K Cl2 10_545 . 120.13(11) ?
Cl3 K Cl2 12_445 . 90.85(7) ?
Cl3 K Cl2 11 . 58.15(4) ?
Cl2 K Cl2 3_545 . 119.9980(10) ?
Cl2 K Cl2 2_445 . 119.9980(10) ?

loop_
_geom_bond_atom_site_label_1
_geom_bond_atom_site_label_2
_geom_bond_site_symmetry_2
_geom_bond_distance
_geom_bond_publ_flag
Nb Cl3 . 2.4476(10) yes
Nb Cl3 11 2.4498(10) ?
Nb Cl2 2 2.4554(10) ?
Nb Cl2 . 2.4556(10) yes
Nb Cl1 . 2.6497(10) yes
Nb Nb 11 2.9143(6) yes
Nb Nb 12 2.9142(6) ?
Nb Nb 2 2.9182(6) yes
Nb Nb 3 2.9182(6) ?
Cl1 Y . 2.6414(10) yes
Cl1 K . 3.4520(11) yes
Cl2 Nb 3 2.4554(10) ?
Cl2 K 13_445 3.464(4) ?
Cl2 K . 3.5292(10) yes
Cl3 Nb 12 2.4498(10) ?
Cl3 K 10_545 3.486(4) ?
Y Cl1 3_655 2.6414(10) ?
Y Cl1 2_545 2.6414(10) ?
Y Cl1 13_545 2.6414(10) ?
Y Cl1 15_445 2.6414(10) ?
Y Cl1 14 2.6414(10) ?
K Cl1 3_545 3.4520(11) ?
K Cl1 2_445 3.4520(11) ?
K Cl2 15_445 3.463(4) ?
K Cl2 13_445 3.464(4) ?
K Cl2 14_445 3.464(4) ?
K Cl3 10_545 3.486(4) ?
K Cl3 12_445 3.486(4) ?
K Cl3 11 3.486(4) ?
K Cl2 3_545 3.5292(10) ?
K Cl2 2_445 3.5292(10) ?
